data_1529595
loop_
_publ_author_name
'Bates, J.B.'
'Wang, J.-C.'
'Dudney, N.J.'
'Brown, G.M.'
'Frech, R.E.'

_publ_section_title
;
 Structure and spectra of H2 O in hydrated beta-alumina
;
_journal_name_full 'Journal of Chemical Physics'
_journal_page_first 4838
_journal_page_last 4856
_journal_volume 77
_journal_year 1982
_chemical_formula_sum 'Al22 H3.08 Li2 O35.54'
_chemical_name_systematic '(Li2 O) (Al2 O3)11 (H2 O)1.54'
_space_group_IT_number 194
_symmetry_space_group_name_Hall '-P 6c 2c'
_symmetry_space_group_name_H-M 'P 63/m m c'
_cell_angle_alpha 90
_cell_angle_beta 90
_cell_angle_gamma 120
_cell_formula_units_Z 1
_cell_length_a 5.591
_cell_length_b 5.591
_cell_length_c 22.715
_cell_volume 614.925
_citation_journal_id_ASTM JCPSA6
_cod_data_source_file Bates_JCPSA6_1982_921.cif
_cod_data_source_block H3.08Al22Li2O35.54
_cod_original_cell_volume 614.9253
_cod_original_formula_sum 'H3.08 Al22 Li2 O35.54'
_cod_database_code 1529595

loop_
_symmetry_equiv_pos_as_xyz
x,y,z
x-y,x,z+1/2
-y,x-y,z
-x,-y,z+1/2
-x+y,-x,z
y,-x+y,z+1/2
-y,-x,-z+1/2
x-y,-y,-z
x,x-y,-z+1/2
y,x,-z
-x+y,y,-z+1/2
-x,-x+y,-z
-x,-y,-z
-x+y,-x,-z-1/2
y,-x+y,-z
x,y,-z-1/2
x-y,x,-z
-y,x-y,-z-1/2
y,x,z-1/2
-x+y,y,z
-x,-x+y,z-1/2
-y,-x,z
x-y,-y,z-1/2
x,x-y,z

loop_
_atom_site_label
_atom_site_type_symbol
_atom_site_fract_x
_atom_site_fract_y
_atom_site_fract_z
_atom_site_occupancy
_atom_site_U_iso_or_equiv
O6 O-2 0.9075 0.815 0.25 0.258 0.0
Al5 Al+3 0.8429 0.6858 0.1747 0.083 0.0
Al4 Al+3 0 0 0 1 0.0
Li1 Li+1 0.3333 0.6667 0.227 0.5 0.0
O2 O-2 0.5029 0.0058 0.14609 1 0.0
O3 O-2 0.6667 0.3333 0.05486 1 0.0
H1 H+1 0.963 0.926 0.2134 0.258 0.0
O5 O-2 0.298 0.596 0.25 0.33 0.0
Al3 Al+3 0.3333 0.6667 0.17549 1 0.0
O1 O-2 0.15731 0.31462 0.04964 1 0.0
Al1 Al+3 0.8317 0.6634 0.10488 0.917 0.0
O4 O-2 0 0 0.14166 1 0.0
Al2 Al+3 0.3333 0.6667 0.02443 1 0.0
